data_4088037
loop_
_publ_author_name
'Do, Truong Giang'
'Hupf, Emanuel'
'Nordheider, Andreas'
'Lork, Enno'
'Slawin, Alexandra M. Z.'
'Makarov, Sergey G.'
'Ketkov, Sergey Yu.'
'Mebs, Stefan'
'Woollins, J. Derek'
'Beckmann, Jens'

_publ_section_title
;
 Intramolecularly Group 15 Stabilized Aryltellurenyl Halides and Triflates
;
_journal_issue 21
_journal_name_full Organometallics
_journal_page_first 5341
_journal_paper_doi 10.1021/acs.organomet.5b00813
_journal_volume 34
_journal_year 2015
_chemical_formula_sum 'C25 H20 Cl3 P Te'
_chemical_formula_weight 585.33
_space_group_IT_number 2
_space_group_name_Hall '-P 1'
_space_group_name_H-M_alt 'P -1'
_symmetry_cell_setting triclinic
_symmetry_space_group_name_H-M 'P -1'
_atom_sites_solution_hydrogens geom
_atom_sites_solution_primary direct
_atom_sites_solution_secondary difmap
_audit_creation_method SHELXL-97
_cell_angle_alpha 89.50(3)
_cell_angle_beta 87.76(3)
_cell_angle_gamma 85.74(3)
_cell_formula_units_Z 2
_cell_length_a 8.5366(17)
_cell_length_b 11.678(2)
_cell_length_c 12.597(3)
_cell_measurement_temperature 173
_cell_volume 1251.4(4)
_computing_cell_refinement 'Siemens XSCANS'
_computing_data_collection 'Siemens XSCANS'
_computing_data_reduction 'Siemens XSCANS'
_computing_molecular_graphics Diamond
_computing_publication_material WinGX
_computing_structure_refinement 'ShelXL (Sheldrick, 2008)'
_computing_structure_solution 'ShelXS (Sheldrick, 2008)'
_diffrn_ambient_temperature 173
_diffrn_measured_fraction_theta_full 0.954
_diffrn_measured_fraction_theta_max 0.954
_diffrn_measurement_device_type 'Stoe IPDS imaging-plate system'
_diffrn_measurement_method '\w scans'
_diffrn_radiation_monochromator graphite
_diffrn_radiation_source 'fine-focus sealed tube'
_diffrn_radiation_type MoK\a
_diffrn_radiation_wavelength 0.71073
_diffrn_reflns_av_R_equivalents 0.0523
_diffrn_reflns_av_sigmaI/netI 0.0535
_diffrn_reflns_limit_h_max 10
_diffrn_reflns_limit_h_min -10
_diffrn_reflns_limit_k_max 14
_diffrn_reflns_limit_k_min -14
_diffrn_reflns_limit_l_max 15
_diffrn_reflns_limit_l_min -15
_diffrn_reflns_number 9491
_diffrn_reflns_theta_full 25.98
_diffrn_reflns_theta_max 25.98
_diffrn_reflns_theta_min 2.38
_exptl_absorpt_coefficient_mu 1.583
_exptl_absorpt_correction_T_max 0.8741
_exptl_absorpt_correction_T_min 0.5829
_exptl_absorpt_correction_type refdelf
_exptl_absorpt_process_details 'Parkin S,Moezzi B & Hope H, (1995) J. Appl. Cryst. 28, 53-56'
_exptl_crystal_colour colourless
_exptl_crystal_density_diffrn 1.553
_exptl_crystal_density_method 'not measured'
_exptl_crystal_description block
_exptl_crystal_F_000 576
_exptl_crystal_size_max 0.2
_exptl_crystal_size_mid 0.2
_exptl_crystal_size_min 0.1
_refine_diff_density_max 1.397
_refine_diff_density_min -0.502
_refine_diff_density_rms 0.124
_refine_ls_extinction_method none
_refine_ls_goodness_of_fit_ref 1.083
_refine_ls_hydrogen_treatment mixed
_refine_ls_matrix_type full
_refine_ls_number_parameters 280
_refine_ls_number_reflns 4453
_refine_ls_number_restraints 1
_refine_ls_restrained_S_all 1.103
_refine_ls_R_factor_all 0.0512
_refine_ls_R_factor_gt 0.0452
_refine_ls_shift/su_max 0.001
_refine_ls_shift/su_mean 0.000
_refine_ls_structure_factor_coef Fsqd
_refine_ls_weighting_details 'calc w=1/[\s^2^(Fo^2^)+(0.0896P)^2^+0.0175P] where P=(Fo^2^+2Fc^2^)/3'
_refine_ls_weighting_scheme calc
_refine_ls_wR_factor_gt 0.1284
_refine_ls_wR_factor_ref 0.1333
_reflns_number_gt 3818
_reflns_number_total 4453
_reflns_threshold_expression >2sigma(I)
_cod_data_source_file om5b00813_si_002.cif
_cod_data_source_block shelxl
_cod_depositor_comments
;
The following automatic conversions were performed:

data item '_symmetry_cell_setting' value 'Triclinic' was changed to
'triclinic' in accordance with the
/home/saulius/struct/COD-crude-data/automatic-downloads/DataCite-retrospective/ACS/depositions/lib/dictionaries/cif_core.dic
dictionary named 'cif_core.dic' version 2.4.2 last updated on
2011-04-26.

Automatic conversion script
Id: cif_fix_values 6909 2019-04-08 15:41:33Z antanas 
;
_cod_original_cell_volume 1251.3(4)
_cod_original_sg_symbol_H-M P-1
_cod_database_code 4088037

loop_
_symmetry_equiv_pos_as_xyz
'x, y, z'
'-x, -y, -z'

loop_
_atom_site_label
_atom_site_type_symbol
_atom_site_fract_x
_atom_site_fract_y
_atom_site_fract_z
_atom_site_U_iso_or_equiv
_atom_site_adp_type
_atom_site_occupancy
_atom_site_symmetry_multiplicity
_atom_site_calc_flag
_atom_site_refinement_flags
_atom_site_disorder_assembly
_atom_site_disorder_group
Te1 Te 0.57156(3) 0.97492(3) 0.85987(2) 0.03365(15) Uani 1 1 d . . .
Cl1 Cl 0.61444(16) 0.81459(12) 1.07578(12) 0.0473(3) Uani 1 1 d . . .
P1 P 0.74390(13) 0.80675(11) 0.78846(11) 0.0335(3) Uani 1 1 d . . .
Cl2 Cl 0.86997(17) 0.21146(16) 0.78803(14) 0.0620(4) Uani 1 1 d . A .
Cl3 Cl 1.1066(3) 0.3784(2) 0.7616(3) 0.0852(7) Uani 0.85 1 d P A 1
C11 C 0.5338(6) 1.1414(4) 0.6640(4) 0.0352(11) Uani 1 1 d . . .
H11 H 0.4673 1.1864 0.7096 0.042 Uiso 1 1 calc R . .
C18 C 0.7723(5) 0.8564(4) 0.6539(4) 0.0356(11) Uani 1 1 d . . .
C21 C 1.0009(6) 0.8809(5) 0.8895(4) 0.0402(11) Uani 1 1 d . . .
H21 H 0.9417 0.9508 0.8955 0.048 Uiso 1 1 calc R . .
C10 C 0.5996(5) 1.0368(4) 0.7007(4) 0.0339(10) Uani 1 1 d . . .
C19 C 0.6975(5) 0.9653(4) 0.6288(4) 0.0347(11) Uani 1 1 d . . .
C35 C 0.6677(6) 0.5969(5) 0.8774(5) 0.0430(12) Uani 1 1 d . . .
H35 H 0.7116 0.6211 0.9390 0.052 Uiso 1 1 calc R . .
C20 C 0.9368(5) 0.7863(4) 0.8456(4) 0.0352(11) Uani 1 1 d . . .
C12 C 0.5645(6) 1.1817(5) 0.5597(5) 0.0444(13) Uani 1 1 d . . .
H12 H 0.5203 1.2528 0.5378 0.053 Uiso 1 1 calc R . .
C30 C 0.6639(5) 0.6682(4) 0.7871(4) 0.0379(11) Uani 1 1 d . . .
C16 C 0.8921(6) 0.8425(5) 0.4751(5) 0.0456(13) Uani 1 1 d . . .
H16 H 0.9561 0.8016 0.4249 0.055 Uiso 1 1 calc R . .
C23 C 1.2417(5) 0.7638(5) 0.9166(5) 0.0455(13) Uani 1 1 d . . .
H23 H 1.3424 0.7555 0.9425 0.055 Uiso 1 1 calc R . .
C14 C 0.7246(5) 1.0080(4) 0.5266(4) 0.0372(11) Uani 1 1 d . . .
C15 C 0.8202(6) 0.9465(5) 0.4495(4) 0.0412(12) Uani 1 1 d . . .
C22 C 1.1543(6) 0.8698(5) 0.9242(5) 0.0440(13) Uani 1 1 d . . .
H22 H 1.1985 0.9328 0.9524 0.053 Uiso 1 1 calc R . .
C25 C 1.0258(6) 0.6823(5) 0.8359(5) 0.0451(13) Uani 1 1 d . . .
H25 H 0.9832 0.6196 0.8060 0.054 Uiso 1 1 calc R . .
C13 C 0.6611(5) 1.1143(4) 0.4902(4) 0.0383(11) Uani 1 1 d . . .
C31 C 0.5932(7) 0.6299(5) 0.6979(5) 0.0522(14) Uani 1 1 d . . .
H31 H 0.5885 0.6756 0.6370 0.063 Uiso 1 1 calc R . .
C17 C 0.8688(6) 0.7969(5) 0.5784(5) 0.0448(13) Uani 1 1 d . . .
H17 H 0.9187 0.7262 0.5960 0.054 Uiso 1 1 calc R . .
C24 C 1.1790(6) 0.6718(5) 0.8710(5) 0.0522(15) Uani 1 1 d . . .
H24 H 1.2391 0.6024 0.8635 0.063 Uiso 1 1 calc R . .
C32 C 0.5296(9) 0.5240(6) 0.6988(6) 0.070(2) Uani 1 1 d . . .
H32 H 0.4808 0.4998 0.6391 0.084 Uiso 1 1 calc R . .
C34 C 0.6059(7) 0.4907(5) 0.8748(6) 0.0535(15) Uani 1 1 d . . .
H34 H 0.6114 0.4434 0.9346 0.064 Uiso 1 1 calc R . .
C3 C 1.0175(9) 0.2768(8) 0.8489(6) 0.078(2) Uani 1 1 d D . .
H3A H 1.0972 0.2186 0.8705 0.094 Uiso 1 1 calc R A 1
H3B H 0.9742 0.3160 0.9122 0.094 Uiso 1 1 calc R A 1
C33 C 0.5382(7) 0.4543(6) 0.7877(6) 0.0621(18) Uani 1 1 d . . .
H33 H 0.4975 0.3826 0.7875 0.074 Uiso 1 1 calc R . .
C2 C 0.8219(6) 1.0196(5) 0.3487(4) 0.0476(13) Uani 1 1 d . . .
H2A H 0.7786 0.9798 0.2905 0.057 Uiso 1 1 calc R . .
H2B H 0.9282 1.0373 0.3284 0.057 Uiso 1 1 calc R . .
C1 C 0.7189(6) 1.1303(5) 0.3766(4) 0.0451(13) Uani 1 1 d . . .
H1A H 0.7801 1.1969 0.3700 0.054 Uiso 1 1 calc R . .
H1B H 0.6312 1.1404 0.3299 0.054 Uiso 1 1 calc R . .
Cl3' Cl 1.0544(16) 0.3989(8) 0.8609(14) 0.084(5) Uani 0.15 1 d PD A -1

loop_
_atom_site_aniso_label
_atom_site_aniso_U_11
_atom_site_aniso_U_22
_atom_site_aniso_U_33
_atom_site_aniso_U_23
_atom_site_aniso_U_13
_atom_site_aniso_U_12
Te1 0.02704(18) 0.0470(2) 0.0270(2) -0.00354(14) -0.00198(14) -0.00287(12)
Cl1 0.0453(6) 0.0569(7) 0.0381(8) -0.0023(6) -0.0018(6) 0.0067(5)
P1 0.0269(5) 0.0454(7) 0.0284(7) -0.0031(5) -0.0023(5) -0.0032(5)
Cl2 0.0473(7) 0.0838(11) 0.0568(10) -0.0090(8) -0.0007(7) -0.0173(7)
Cl3 0.0741(13) 0.0682(13) 0.115(2) -0.0010(14) 0.0059(14) -0.0190(10)
C11 0.036(2) 0.036(2) 0.033(3) -0.005(2) -0.003(2) 0.0001(18)
C18 0.031(2) 0.049(3) 0.026(3) -0.007(2) 0.000(2) -0.0048(19)
C21 0.033(2) 0.056(3) 0.032(3) -0.007(2) 0.002(2) -0.001(2)
C10 0.029(2) 0.048(3) 0.026(3) -0.005(2) 0.001(2) -0.0065(18)
C19 0.025(2) 0.045(3) 0.035(3) 0.004(2) -0.003(2) -0.0110(18)
C35 0.043(3) 0.049(3) 0.037(3) 0.002(2) 0.003(2) -0.004(2)
C20 0.026(2) 0.051(3) 0.029(3) 0.001(2) 0.000(2) -0.0060(19)
C12 0.043(3) 0.053(3) 0.038(3) 0.006(2) -0.010(2) -0.005(2)
C30 0.028(2) 0.043(3) 0.043(3) -0.002(2) 0.000(2) -0.0025(18)
C16 0.044(3) 0.055(3) 0.037(3) -0.008(2) 0.006(2) -0.001(2)
C23 0.024(2) 0.076(4) 0.037(3) -0.003(3) -0.004(2) -0.008(2)
C14 0.029(2) 0.053(3) 0.031(3) -0.003(2) -0.006(2) -0.0105(19)
C15 0.031(2) 0.065(3) 0.028(3) -0.003(2) 0.000(2) -0.010(2)
C22 0.034(2) 0.063(3) 0.037(3) -0.013(2) 0.000(2) -0.013(2)
C25 0.036(2) 0.051(3) 0.048(4) -0.002(3) -0.007(2) -0.001(2)
C13 0.034(2) 0.054(3) 0.028(3) -0.001(2) -0.003(2) -0.008(2)
C31 0.059(3) 0.058(3) 0.042(4) -0.003(3) -0.011(3) -0.014(3)
C17 0.038(2) 0.050(3) 0.046(4) -0.003(2) -0.001(2) -0.003(2)
C24 0.034(2) 0.062(3) 0.060(4) 0.003(3) -0.006(3) 0.003(2)
C32 0.077(4) 0.072(4) 0.067(5) -0.006(4) -0.018(4) -0.032(3)
C34 0.044(3) 0.054(3) 0.061(4) 0.007(3) 0.013(3) 0.001(2)
C3 0.059(4) 0.131(7) 0.049(4) -0.005(4) -0.004(3) -0.035(4)
C33 0.056(3) 0.053(3) 0.080(5) -0.008(3) 0.006(3) -0.017(3)
C2 0.043(3) 0.071(4) 0.029(3) -0.003(3) 0.006(2) -0.011(2)
C1 0.045(3) 0.062(3) 0.029(3) 0.003(2) -0.005(2) -0.010(2)
Cl3' 0.087(8) 0.043(5) 0.127(13) -0.006(6) -0.068(9) 0.006(5)

loop_
_atom_type_symbol
_atom_type_description
_atom_type_scat_dispersion_real
_atom_type_scat_dispersion_imag
_atom_type_scat_source
C C 0.0033 0.0016 'International Tables Vol C Tables 4.2.6.8 and 6.1.1.4'
H H 0.0000 0.0000 'International Tables Vol C Tables 4.2.6.8 and 6.1.1.4'
P P 0.1023 0.0942 'International Tables Vol C Tables 4.2.6.8 and 6.1.1.4'
Te Te -0.5308 1.6751 'International Tables Vol C Tables 4.2.6.8 and 6.1.1.4'
Cl Cl 0.1484 0.1585 'International Tables Vol C Tables 4.2.6.8 and 6.1.1.4'

loop_
_geom_angle_atom_site_label_1
_geom_angle_atom_site_label_2
_geom_angle_atom_site_label_3
_geom_angle
C10 Te1 P1 82.66(14)
C18 P1 C30 109.2(2)
C18 P1 C20 107.5(2)
C30 P1 C20 107.1(2)
C18 P1 Te1 98.76(17)
C30 P1 Te1 118.25(17)
C20 P1 Te1 115.19(18)
Cl3' Cl3 C3 54.5(5)
C10 C11 C12 122.3(5)
C17 C18 C19 120.2(5)
C17 C18 P1 123.3(4)
C19 C18 P1 116.3(4)
C22 C21 C20 119.5(5)
C11 C10 C19 118.8(5)
C11 C10 Te1 124.5(4)
C19 C10 Te1 116.7(3)
C14 C19 C18 117.2(5)
C14 C19 C10 117.2(4)
C18 C19 C10 125.6(5)
C34 C35 C30 120.0(5)
C25 C20 C21 120.2(4)
C25 C20 P1 120.9(4)
C21 C20 P1 118.6(4)
C13 C12 C11 119.4(5)
C31 C30 C35 118.0(5)
C31 C30 P1 121.2(4)
C35 C30 P1 120.9(4)
C15 C16 C17 119.6(5)
C24 C23 C22 120.2(4)
C19 C14 C13 124.1(5)
C19 C14 C15 122.4(5)
C13 C14 C15 113.5(5)
C16 C15 C14 119.6(5)
C16 C15 C2 132.9(5)
C14 C15 C2 107.4(5)
C21 C22 C23 119.9(5)
C20 C25 C24 119.9(5)
C12 C13 C14 118.2(5)
C12 C13 C1 133.5(5)
C14 C13 C1 108.3(5)
C32 C31 C30 120.4(6)
C18 C17 C16 120.9(5)
C23 C24 C25 120.2(5)
C33 C32 C31 120.5(6)
C33 C34 C35 121.5(6)
Cl3' C3 Cl2 133.6(7)
Cl3' C3 Cl3 46.4(8)
Cl2 C3 Cl3 111.6(4)
C34 C33 C32 119.6(6)
C15 C2 C1 105.3(5)
C13 C1 C2 105.4(4)
Cl3 Cl3' C3 79.1(8)

loop_
_geom_bond_atom_site_label_1
_geom_bond_atom_site_label_2
_geom_bond_distance
Te1 C10 2.136(5)
Te1 P1 2.5157(16)
P1 C18 1.800(5)
P1 C30 1.803(5)
P1 C20 1.821(4)
Cl2 C3 1.727(6)
Cl3 Cl3' 1.329(19)
Cl3 C3 1.801(8)
C11 C10 1.389(7)
C11 C12 1.413(8)
C18 C17 1.390(8)
C18 C19 1.419(7)
C21 C22 1.393(7)
C21 C20 1.396(7)
C10 C19 1.437(8)
C19 C14 1.394(7)
C35 C34 1.384(8)
C35 C30 1.403(7)
C20 C25 1.388(7)
C12 C13 1.388(8)
C30 C31 1.390(7)
C16 C15 1.362(8)
C16 C17 1.414(8)
C23 C24 1.374(8)
C23 C22 1.400(8)
C14 C13 1.398(7)
C14 C15 1.409(8)
C15 C2 1.525(8)
C25 C24 1.393(7)
C13 C1 1.510(8)
C31 C32 1.387(8)
C32 C33 1.379(10)
C34 C33 1.347(9)
C3 Cl3' 1.493(11)
C2 C1 1.543(9)
